data_7202956
loop_
_publ_author_name
'De\'ak, Andrea'
'Tunyogi, T\"unde'
'T\'ark\'anyi, G\'abor'
'Kir\'aly, P\'eter'
'P\'alink\'as, G\'abor'

_publ_section_title
;
 Self-assembly of gold(i) with diphosphine and bitopic nitrogen donor
 linkers in the presence of trifluoroacetate anion: formation of
 coordination polymer versus discrete macrocycle
;
_journal_issue 8
_journal_name_full CrystEngComm
_journal_page_first 640
_journal_paper_doi 10.1039/b707579k
_journal_volume 9
_journal_year 2007
_chemical_formula_moiety 'C34 H24 Au2 F6 O4 P2, 2(C H2 Cl2)'
_chemical_formula_sum 'C36 H28 Au2 Cl4 F6 O4 P2'
_chemical_formula_weight 1236.26
_chemical_name_systematic
;
?
;
_space_group_IT_number 2
_symmetry_cell_setting triclinic
_symmetry_space_group_name_Hall '-P 1'
_symmetry_space_group_name_H-M 'P -1'
_atom_sites_solution_hydrogens geom
_atom_sites_solution_primary direct
_atom_sites_solution_secondary difmap
_cell_angle_alpha 99.008(12)
_cell_angle_beta 96.572(12)
_cell_angle_gamma 95.481(13)
_cell_formula_units_Z 2
_cell_length_a 12.143(4)
_cell_length_b 12.325(4)
_cell_length_c 13.869(4)
_cell_measurement_reflns_used 49715
_cell_measurement_temperature 153(2)
_cell_measurement_theta_max 28.46
_cell_measurement_theta_min 3.00
_cell_volume 2022.9(11)
_computing_cell_refinement 'CrystalClear (Rigaku/MSC Inc., 2005)'
_computing_data_collection 'CrystalClear (Rigaku/MSC Inc., 2005)'
_computing_data_reduction 'CrystalClear (Rigaku/MSC Inc., 2005)'
_computing_molecular_graphics 'PLATON (Spek, 2003)'
_computing_publication_material 'WinGX (Farrugia, 1999), PLATON (Spek, 2003)'
_computing_structure_refinement 'SHELXL-97 (Sheldrick, 1997)'
_computing_structure_solution 'SIR92 (Altomare <i>et al.</i>, 1994)'
_diffrn_ambient_temperature 153(2)
_diffrn_measured_fraction_theta_full 0.998
_diffrn_measured_fraction_theta_max 0.998
_diffrn_measurement_device_type 'R Axis Rapid'
_diffrn_measurement_method 'phi and omega scans'
_diffrn_radiation_monochromator graphite
_diffrn_radiation_source 'fine-focus sealed tube'
_diffrn_radiation_type MoK\a
_diffrn_radiation_wavelength 0.71073
_diffrn_reflns_av_R_equivalents 0.1159
_diffrn_reflns_av_sigmaI/netI 0.0741
_diffrn_reflns_limit_h_max 14
_diffrn_reflns_limit_h_min -14
_diffrn_reflns_limit_k_max 14
_diffrn_reflns_limit_k_min -14
_diffrn_reflns_limit_l_max 16
_diffrn_reflns_limit_l_min -16
_diffrn_reflns_number 59040
_diffrn_reflns_theta_full 25.03
_diffrn_reflns_theta_max 25.03
_diffrn_reflns_theta_min 3.00
_exptl_absorpt_coefficient_mu 7.652
_exptl_absorpt_correction_T_max 0.135
_exptl_absorpt_correction_T_min 0.102
_exptl_absorpt_correction_type empirical
_exptl_crystal_colour colourless
_exptl_crystal_density_diffrn 2.030
_exptl_crystal_density_method 'not measured'
_exptl_crystal_description prism
_exptl_crystal_F_000 1172
_exptl_crystal_size_max 0.34
_exptl_crystal_size_mid 0.30
_exptl_crystal_size_min 0.26
_refine_diff_density_max 3.082
_refine_diff_density_min -2.138
_refine_diff_density_rms 0.218
_refine_ls_extinction_method none
_refine_ls_goodness_of_fit_ref 1.059
_refine_ls_hydrogen_treatment constr
_refine_ls_matrix_type full
_refine_ls_number_parameters 447
_refine_ls_number_reflns 7151
_refine_ls_number_restraints 3
_refine_ls_restrained_S_all 1.060
_refine_ls_R_factor_all 0.0629
_refine_ls_R_factor_gt 0.0558
_refine_ls_shift/su_max 0.000
_refine_ls_shift/su_mean 0.000
_refine_ls_structure_factor_coef Fsqd
_refine_ls_weighting_details 'calc w=1/[\s^2^(Fo^2^)+(0.0490P)^2^+26.7093P] where P=(Fo^2^+2Fc^2^)/3'
_refine_ls_weighting_scheme calc
_refine_ls_wR_factor_gt 0.1372
_refine_ls_wR_factor_ref 0.1424
_reflns_number_gt 6223
_reflns_number_total 7151
_reflns_threshold_expression >2sigma(I)
_cod_data_source_file B707579K.txt
_cod_data_source_block complex1
_cod_database_code 7202956

loop_
_symmetry_equiv_pos_as_xyz
'x, y, z'
'-x, -y, -z'

loop_
_atom_site_label
_atom_site_type_symbol
_atom_site_fract_x
_atom_site_fract_y
_atom_site_fract_z
_atom_site_U_iso_or_equiv
_atom_site_adp_type
_atom_site_occupancy
_atom_site_symmetry_multiplicity
_atom_site_calc_flag
_atom_site_refinement_flags
_atom_site_disorder_assembly
_atom_site_disorder_group
Au1 Au 0.13374(3) 0.08444(3) 0.16735(3) 0.03013(13) Uani 1 1 d . . .
Au2 Au 0.27471(3) 0.11971(3) 0.35620(3) 0.03102(13) Uani 1 1 d . . .
P1 P 0.00479(19) -0.0468(2) 0.18995(18) 0.0274(5) Uani 1 1 d . . .
P2 P 0.2426(2) -0.0603(2) 0.35613(18) 0.0274(5) Uani 1 1 d . . .
O1 O 0.2318(6) 0.2163(6) 0.1318(5) 0.0393(17) Uani 1 1 d . . .
O2 O 0.3955(7) 0.1469(7) 0.1565(6) 0.050(2) Uani 1 1 d . . .
O3 O 0.3120(8) 0.2876(6) 0.3647(7) 0.056(2) Uani 1 1 d . . .
O4 O 0.1341(15) 0.3173(12) 0.3628(16) 0.163(9) Uani 1 1 d . . .
C7 C 0.3375(9) 0.2156(9) 0.1366(7) 0.038(2) Uani 1 1 d . . .
C8 C 0.3970(7) 0.3236(7) 0.1063(8) 0.062(4) Uani 1 1 d . . .
F8A F 0.4369(13) 0.2967(7) 0.0223(9) 0.113(4) Uani 0.50 1 calc PR . .
F8B F 0.4796(10) 0.3687(10) 0.1756(9) 0.113(4) Uani 0.50 1 calc PR . .
F8C F 0.3239(7) 0.3950(8) 0.0960(13) 0.113(4) Uani 0.50 1 calc PR . .
F8D F 0.3900(13) 0.4103(7) 0.1736(10) 0.113(4) Uani 0.50 1 calc PR . .
F8E F 0.3474(10) 0.3382(10) 0.0203(9) 0.113(4) Uani 0.50 1 calc PR . .
F8F F 0.5030(7) 0.3119(8) 0.0999(13) 0.113(4) Uani 0.50 1 calc PR . .
C9 C 0.2371(19) 0.3471(10) 0.3681(15) 0.099(7) Uani 1 1 d D . .
C10 C 0.2758(13) 0.4731(7) 0.3715(12) 0.206(19) Uani 1 1 d D . .
F10A F 0.250(3) 0.5309(7) 0.4527(16) 0.186(9) Uani 0.50 1 calc PR . .
F10B F 0.225(2) 0.5065(9) 0.2940(17) 0.186(9) Uani 0.50 1 calc PR . .
F10C F 0.3848(14) 0.4877(7) 0.371(3) 0.186(9) Uani 0.50 1 calc PR . .
F10D F 0.323(3) 0.4858(7) 0.2923(17) 0.186(9) Uani 0.50 1 calc PR . .
F10E F 0.348(2) 0.5102(9) 0.4510(17) 0.186(9) Uani 0.50 1 calc PR . .
F10F F 0.1885(14) 0.5291(7) 0.374(3) 0.186(9) Uani 0.50 1 calc PR . .
C1 C 0.0031(8) -0.0905(8) 0.3117(7) 0.0275(19) Uani 1 1 d . . .
C2 C 0.0988(8) -0.0997(8) 0.3765(7) 0.029(2) Uani 1 1 d . . .
C3 C 0.0830(9) -0.1392(9) 0.4640(7) 0.037(2) Uani 1 1 d . . .
H3 H 0.1464 -0.1458 0.5086 0.044 Uiso 1 1 calc R . .
C4 C -0.0213(9) -0.1685(10) 0.4868(8) 0.044(3) Uani 1 1 d . . .
H4 H -0.0295 -0.1952 0.5466 0.053 Uiso 1 1 calc R . .
C5 C -0.1145(9) -0.1592(10) 0.4227(7) 0.039(2) Uani 1 1 d . . .
H5 H -0.1872 -0.1802 0.4374 0.047 Uiso 1 1 calc R . .
C6 C -0.1004(8) -0.1191(9) 0.3369(8) 0.036(2) Uani 1 1 d . . .
H6 H -0.1646 -0.1109 0.2939 0.043 Uiso 1 1 calc R . .
C1A C -0.0040(8) -0.1739(8) 0.1014(7) 0.028(2) Uani 1 1 d . . .
C2A C 0.0498(8) -0.1741(9) 0.0193(8) 0.037(2) Uani 1 1 d . . .
H2A H 0.0945 -0.1094 0.0113 0.044 Uiso 1 1 calc R . .
C3A C 0.0390(10) -0.2684(10) -0.0520(8) 0.049(3) Uani 1 1 d . . .
H3A H 0.0774 -0.2687 -0.1080 0.059 Uiso 1 1 calc R . .
C4A C -0.0273(11) -0.3614(10) -0.0413(9) 0.050(3) Uani 1 1 d . . .
H4A H -0.0372 -0.4248 -0.0915 0.060 Uiso 1 1 calc R . .
C5A C -0.0794(10) -0.3637(9) 0.0413(9) 0.047(3) Uani 1 1 d . . .
H5A H -0.1230 -0.4292 0.0492 0.057 Uiso 1 1 calc R . .
C6A C -0.0682(9) -0.2700(9) 0.1133(8) 0.042(3) Uani 1 1 d . . .
H6A H -0.1041 -0.2713 0.1705 0.050 Uiso 1 1 calc R . .
C1B C -0.1296(8) 0.0044(9) 0.1694(7) 0.033(2) Uani 1 1 d . . .
C2B C -0.2153(8) -0.0500(9) 0.1003(8) 0.036(2) Uani 1 1 d . . .
H2B H -0.2058 -0.1182 0.0613 0.044 Uiso 1 1 calc R . .
C3B C -0.3167(10) -0.0050(11) 0.0873(9) 0.052(3) Uani 1 1 d . . .
H3B H -0.3754 -0.0430 0.0392 0.062 Uiso 1 1 calc R . .
C4B C -0.3320(10) 0.0916(12) 0.1423(10) 0.057(3) Uani 1 1 d . . .
H4B H -0.4009 0.1215 0.1325 0.069 Uiso 1 1 calc R . .
C5B C -0.2466(10) 0.1471(11) 0.2131(9) 0.052(3) Uani 1 1 d . . .
H5B H -0.2582 0.2137 0.2535 0.062 Uiso 1 1 calc R . .
C6B C -0.1438(9) 0.1054(9) 0.2252(8) 0.039(2) Uani 1 1 d . . .
H6B H -0.0840 0.1455 0.2710 0.047 Uiso 1 1 calc R . .
C1C C 0.2653(8) -0.1509(8) 0.2467(7) 0.028(2) Uani 1 1 d . . .
C2C C 0.3363(8) -0.1134(9) 0.1838(8) 0.037(2) Uani 1 1 d . . .
H2C H 0.3685 -0.0384 0.1963 0.044 Uiso 1 1 calc R . .
C3C C 0.3602(11) -0.1841(11) 0.1034(9) 0.053(3) Uani 1 1 d . . .
H3C H 0.4084 -0.1580 0.0606 0.064 Uiso 1 1 calc R . .
C4C C 0.3135(12) -0.2934(11) 0.0857(10) 0.058(3) Uani 1 1 d . . .
H4C H 0.3311 -0.3429 0.0314 0.070 Uiso 1 1 calc R . .
C5C C 0.2426(10) -0.3305(10) 0.1454(9) 0.050(3) Uani 1 1 d . . .
H5C H 0.2099 -0.4053 0.1314 0.060 Uiso 1 1 calc R . .
C6C C 0.2174(9) -0.2616(9) 0.2256(8) 0.038(2) Uani 1 1 d . . .
H6C H 0.1676 -0.2888 0.2667 0.046 Uiso 1 1 calc R . .
C1D C 0.3289(8) -0.0973(9) 0.4585(7) 0.035(2) Uani 1 1 d . . .
C2D C 0.3579(11) -0.2018(11) 0.4589(9) 0.053(3) Uani 1 1 d . . .
H2D H 0.3355 -0.2572 0.4024 0.063 Uiso 1 1 calc R . .
C3D C 0.4205(11) -0.2282(12) 0.5419(11) 0.065(4) Uani 1 1 d . . .
H3D H 0.4422 -0.3003 0.5407 0.078 Uiso 1 1 calc R . .
C4D C 0.4501(10) -0.1495(13) 0.6244(9) 0.057(4) Uani 1 1 d . . .
H4D H 0.4897 -0.1675 0.6817 0.069 Uiso 1 1 calc R . .
C5D C 0.4221(10) -0.0448(13) 0.6238(8) 0.053(3) Uani 1 1 d . . .
H5D H 0.4436 0.0103 0.6807 0.063 Uiso 1 1 calc R . .
C6D C 0.3635(9) -0.0185(10) 0.5419(8) 0.041(3) Uani 1 1 d . . .
H6D H 0.3463 0.0551 0.5423 0.049 Uiso 1 1 calc R . .
C11 C 0.054(2) 0.496(4) 0.638(3) 0.28(3) Uani 1 1 d D . .
H11A H -0.0220 0.5180 0.6388 0.338 Uiso 1 1 calc R . .
H11B H 0.0519 0.4278 0.5895 0.338 Uiso 1 1 calc R . .
Cl1 Cl 0.104(3) 0.482(2) 0.7368(18) 0.71(4) Uani 1 1 d . . .
Cl2 Cl 0.1499(15) 0.6074(13) 0.6100(12) 0.305(8) Uani 1 1 d D . .
C12 C 0.407(4) 0.385(3) 0.7524(17) 0.44(5) Uani 1 1 d D . .
H12A H 0.4824 0.4215 0.7826 0.523 Uiso 1 1 calc R . .
H12B H 0.3491 0.4325 0.7702 0.523 Uiso 1 1 calc R . .
Cl3 Cl 0.3813(8) 0.2546(11) 0.7741(11) 0.266(7) Uani 1 1 d . . .
Cl4 Cl 0.3983(10) 0.3357(14) 0.6201(10) 0.310(9) Uani 1 1 d D . .

loop_
_atom_site_aniso_label
_atom_site_aniso_U_11
_atom_site_aniso_U_22
_atom_site_aniso_U_33
_atom_site_aniso_U_23
_atom_site_aniso_U_13
_atom_site_aniso_U_12
Au1 0.0242(2) 0.0357(2) 0.0314(2) 0.01255(16) 0.00044(15) 0.00077(15)
Au2 0.0306(2) 0.0293(2) 0.0320(2) 0.00703(15) -0.00028(16) -0.00056(15)
P1 0.0229(12) 0.0321(13) 0.0275(12) 0.0101(10) -0.0008(9) 0.0020(9)
P2 0.0238(12) 0.0302(13) 0.0272(12) 0.0080(10) -0.0032(9) 0.0005(9)
O1 0.029(4) 0.041(4) 0.050(4) 0.021(3) -0.002(3) 0.002(3)
O2 0.042(4) 0.049(5) 0.063(5) 0.023(4) 0.000(4) 0.010(4)
O3 0.073(6) 0.023(4) 0.066(6) 0.004(4) 0.000(5) -0.007(4)
O4 0.164(15) 0.101(11) 0.29(2) 0.119(13) 0.163(17) 0.075(10)
C7 0.037(6) 0.048(7) 0.030(5) 0.009(5) 0.005(4) 0.004(5)
C8 0.036(7) 0.069(9) 0.076(9) 0.009(7) 0.008(6) -0.019(6)
F8A 0.076(6) 0.093(7) 0.189(12) 0.067(7) 0.044(6) 0.002(5)
F8B 0.076(6) 0.093(7) 0.189(12) 0.067(7) 0.044(6) 0.002(5)
F8C 0.076(6) 0.093(7) 0.189(12) 0.067(7) 0.044(6) 0.002(5)
F8D 0.076(6) 0.093(7) 0.189(12) 0.067(7) 0.044(6) 0.002(5)
F8E 0.076(6) 0.093(7) 0.189(12) 0.067(7) 0.044(6) 0.002(5)
F8F 0.076(6) 0.093(7) 0.189(12) 0.067(7) 0.044(6) 0.002(5)
C9 0.155(19) 0.040(8) 0.132(16) 0.031(9) 0.111(15) 0.025(10)
C10 0.39(5) 0.12(2) 0.17(3) 0.049(19) 0.15(3) 0.17(3)
F10A 0.233(18) 0.067(6) 0.30(2) 0.053(10) 0.147(17) 0.029(8)
F10B 0.233(18) 0.067(6) 0.30(2) 0.053(10) 0.147(17) 0.029(8)
F10C 0.233(18) 0.067(6) 0.30(2) 0.053(10) 0.147(17) 0.029(8)
F10D 0.233(18) 0.067(6) 0.30(2) 0.053(10) 0.147(17) 0.029(8)
F10E 0.233(18) 0.067(6) 0.30(2) 0.053(10) 0.147(17) 0.029(8)
F10F 0.233(18) 0.067(6) 0.30(2) 0.053(10) 0.147(17) 0.029(8)
C1 0.028(5) 0.028(5) 0.028(5) 0.010(4) 0.005(4) 0.004(4)
C2 0.030(5) 0.029(5) 0.026(5) 0.008(4) 0.000(4) -0.001(4)
C3 0.034(5) 0.041(6) 0.034(5) 0.014(4) -0.001(4) -0.006(4)
C4 0.047(7) 0.053(7) 0.033(6) 0.019(5) 0.007(5) -0.006(5)
C5 0.032(5) 0.055(7) 0.032(5) 0.013(5) 0.010(4) -0.002(5)
C6 0.028(5) 0.046(6) 0.036(6) 0.016(5) -0.001(4) 0.003(4)
C1A 0.026(5) 0.031(5) 0.029(5) 0.010(4) 0.003(4) 0.006(4)
C2A 0.035(5) 0.040(6) 0.037(6) 0.015(5) 0.004(4) 0.007(4)
C3A 0.053(7) 0.059(8) 0.035(6) 0.008(5) 0.005(5) 0.007(6)
C4A 0.063(8) 0.036(6) 0.047(7) -0.002(5) 0.005(6) 0.006(5)
C5A 0.048(7) 0.036(6) 0.055(7) 0.007(5) 0.002(5) -0.004(5)
C6A 0.045(6) 0.043(6) 0.040(6) 0.012(5) 0.012(5) 0.002(5)
C1B 0.031(5) 0.045(6) 0.025(5) 0.017(4) 0.004(4) 0.008(4)
C2B 0.026(5) 0.046(6) 0.037(6) 0.012(5) -0.003(4) 0.006(4)
C3B 0.033(6) 0.069(9) 0.055(7) 0.018(6) -0.004(5) 0.009(6)
C4B 0.040(7) 0.079(10) 0.064(8) 0.029(7) 0.008(6) 0.025(6)
C5B 0.051(7) 0.063(8) 0.052(7) 0.018(6) 0.020(6) 0.028(6)
C6B 0.037(6) 0.037(6) 0.043(6) 0.009(5) 0.001(5) 0.008(4)
C1C 0.029(5) 0.025(5) 0.031(5) 0.005(4) -0.004(4) 0.008(4)
C2C 0.034(5) 0.037(6) 0.042(6) 0.012(5) 0.005(4) 0.010(4)
C3C 0.057(8) 0.068(9) 0.040(6) 0.015(6) 0.015(6) 0.014(6)
C4C 0.069(9) 0.052(8) 0.052(8) -0.004(6) 0.008(6) 0.024(7)
C5C 0.054(7) 0.035(6) 0.058(8) -0.001(5) 0.005(6) 0.003(5)
C6C 0.036(6) 0.035(6) 0.043(6) 0.008(5) -0.001(5) 0.001(4)
C1D 0.024(5) 0.049(6) 0.033(5) 0.013(5) -0.006(4) 0.007(4)
C2D 0.055(7) 0.054(8) 0.046(7) 0.010(6) -0.014(6) 0.010(6)
C3D 0.057(8) 0.060(9) 0.081(10) 0.037(8) -0.015(7) 0.013(7)
C4D 0.034(6) 0.097(11) 0.044(7) 0.040(7) -0.010(5) -0.004(6)
C5D 0.038(6) 0.092(10) 0.028(6) 0.018(6) 0.001(5) 0.001(6)
C6D 0.041(6) 0.047(7) 0.037(6) 0.017(5) -0.001(5) 0.006(5)
C11 0.072(19) 0.50(9) 0.29(5) 0.18(6) 0.01(2) -0.03(3)
Cl1 1.44(9) 0.58(4) 0.46(3) 0.42(3) 0.64(5) 0.74(5)
Cl2 0.311(18) 0.254(15) 0.300(17) -0.042(13) 0.000(14) -0.027(13)
C12 0.59(10) 0.23(5) 0.35(6) 0.12(4) -0.30(7) -0.32(6)
Cl3 0.141(7) 0.269(13) 0.355(17) 0.104(12) -0.115(9) -0.046(8)
Cl4 0.199(10) 0.42(2) 0.245(13) -0.095(13) 0.103(10) -0.152(12)

loop_
_atom_type_symbol
_atom_type_description
_atom_type_scat_dispersion_real
_atom_type_scat_dispersion_imag
_atom_type_scat_source
C C 0.0033 0.0016 'International Tables Vol C Tables 4.2.6.8 and 6.1.1.4'
H H 0.0000 0.0000 'International Tables Vol C Tables 4.2.6.8 and 6.1.1.4'
Au Au -2.0133 8.8022 'International Tables Vol C Tables 4.2.6.8 and 6.1.1.4'
Cl Cl 0.1484 0.1585 'International Tables Vol C Tables 4.2.6.8 and 6.1.1.4'
F F 0.0171 0.0103 'International Tables Vol C Tables 4.2.6.8 and 6.1.1.4'
O O 0.0106 0.0060 'International Tables Vol C Tables 4.2.6.8 and 6.1.1.4'
P P 0.1023 0.0942 'International Tables Vol C Tables 4.2.6.8 and 6.1.1.4'

loop_
_geom_angle_atom_site_label_1
_geom_angle_atom_site_label_2
_geom_angle_atom_site_label_3
_geom_angle
_geom_angle_site_symmetry_1
_geom_angle_site_symmetry_3
_geom_angle_publ_flag
O1 Au1 P1 170.1(2) . . ?
O1 Au1 Au2 87.7(2) . . ?
P1 Au1 Au2 100.53(6) . . ?
O3 Au2 P2 176.1(3) . . ?
O3 Au2 Au1 95.9(2) . . ?
P2 Au2 Au1 87.97(6) . . ?
C1B P1 C1A 105.5(5) . . ?
C1B P1 C1 102.8(4) . . ?
C1A P1 C1 105.7(4) . . ?
C1B P1 Au1 107.2(3) . . ?
C1A P1 Au1 113.5(3) . . ?
C1 P1 Au1 120.7(3) . . ?
C1C P2 C1D 107.0(5) . . ?
C1C P2 C2 106.1(4) . . ?
C1D P2 C2 105.0(4) . . ?
C1C P2 Au2 116.7(3) . . ?
C1D P2 Au2 109.9(4) . . ?
C2 P2 Au2 111.4(3) . . ?
C7 O1 Au1 119.9(7) . . ?
C9 O3 Au2 119.5(9) . . ?
O2 C7 O1 130.7(10) . . ?
O2 C7 C8 117.2(9) . . ?
O1 C7 C8 112.1(9) . . ?
O3 C9 O4 127.2(13) . . ?
O3 C9 C10 114.7(15) . . ?
O4 C9 C10 118.0(16) . . ?
C6 C1 C2 119.1(9) . . ?
C6 C1 P1 115.9(7) . . ?
C2 C1 P1 125.0(7) . . ?
C3 C2 C1 117.8(9) . . ?
C3 C2 P2 117.5(7) . . ?
C1 C2 P2 124.7(7) . . ?
C4 C3 C2 121.9(10) . . ?
C4 C3 H3 119.1 . . ?
C2 C3 H3 119.1 . . ?
C3 C4 C5 119.8(10) . . ?
C3 C4 H4 120.1 . . ?
C5 C4 H4 120.1 . . ?
C6 C5 C4 119.0(9) . . ?
C6 C5 H5 120.5 . . ?
C4 C5 H5 120.5 . . ?
C1 C6 C5 122.3(9) . . ?
C1 C6 H6 118.8 . . ?
C5 C6 H6 118.8 . . ?
C2A C1A C6A 119.4(9) . . ?
C2A C1A P1 119.4(8) . . ?
C6A C1A P1 121.1(7) . . ?
C1A C2A C3A 120.3(10) . . ?
C1A C2A H2A 119.8 . . ?
C3A C2A H2A 119.8 . . ?
C4A C3A C2A 119.8(11) . . ?
C4A C3A H3A 120.1 . . ?
C2A C3A H3A 120.1 . . ?
C5A C4A C3A 120.7(11) . . ?
C5A C4A H4A 119.7 . . ?
C3A C4A H4A 119.7 . . ?
C4A C5A C6A 119.8(11) . . ?
C4A C5A H5A 120.1 . . ?
C6A C5A H5A 120.1 . . ?
C5A C6A C1A 119.9(10) . . ?
C5A C6A H6A 120.0 . . ?
C1A C6A H6A 120.0 . . ?
C2B C1B C6B 119.5(9) . . ?
C2B C1B P1 123.0(8) . . ?
C6B C1B P1 117.5(8) . . ?
C1B C2B C3B 120.1(11) . . ?
C1B C2B H2B 120.0 . . ?
C3B C2B H2B 120.0 . . ?
C4B C3B C2B 120.9(11) . . ?
C4B C3B H3B 119.5 . . ?
C2B C3B H3B 119.5 . . ?
C3B C4B C5B 119.7(11) . . ?
C3B C4B H4B 120.1 . . ?
C5B C4B H4B 120.1 . . ?
C4B C5B C6B 120.2(12) . . ?
C4B C5B H5B 119.9 . . ?
C6B C5B H5B 119.9 . . ?
C1B C6B C5B 119.4(10) . . ?
C1B C6B H6B 120.3 . . ?
C5B C6B H6B 120.3 . . ?
C2C C1C C6C 118.5(9) . . ?
C2C C1C P2 120.1(7) . . ?
C6C C1C P2 121.3(8) . . ?
C3C C2C C1C 120.6(11) . . ?
C3C C2C H2C 119.7 . . ?
C1C C2C H2C 119.7 . . ?
C2C C3C C4C 119.5(12) . . ?
C2C C3C H3C 120.3 . . ?
C4C C3C H3C 120.3 . . ?
C5C C4C C3C 120.5(12) . . ?
C5C C4C H4C 119.8 . . ?
C3C C4C H4C 119.8 . . ?
C4C C5C C6C 121.1(11) . . ?
C4C C5C H5C 119.5 . . ?
C6C C5C H5C 119.5 . . ?
C5C C6C C1C 119.8(11) . . ?
C5C C6C H6C 120.1 . . ?
C1C C6C H6C 120.1 . . ?
C2D C1D C6D 118.1(10) . . ?
C2D C1D P2 122.7(8) . . ?
C6D C1D P2 119.1(8) . . ?
C1D C2D C3D 120.7(12) . . ?
C1D C2D H2D 119.6 . . ?
C3D C2D H2D 119.6 . . ?
C4D C3D C2D 119.7(13) . . ?
C4D C3D H3D 120.1 . . ?
C2D C3D H3D 120.1 . . ?
C5D C4D C3D 119.6(11) . . ?
C5D C4D H4D 120.2 . . ?
C3D C4D H4D 120.2 . . ?
C4D C5D C6D 120.6(12) . . ?
C4D C5D H5D 119.7 . . ?
C6D C5D H5D 119.7 . . ?
C5D C6D C1D 121.2(12) . . ?
C5D C6D H6D 119.4 . . ?
C1D C6D H6D 119.4 . . ?
Cl1 C11 Cl2 103(2) . . ?
Cl1 C11 H11A 111.2 . . ?
Cl2 C11 H11A 111.2 . . ?
Cl1 C11 H11B 111.2 . . ?
Cl2 C11 H11B 111.2 . . ?
H11A C11 H11B 109.1 . . ?
Cl3 C12 Cl4 91.3(16) . . ?
Cl3 C12 H12A 113.4 . . ?
Cl4 C12 H12A 113.4 . . ?
Cl3 C12 H12B 113.4 . . ?
Cl4 C12 H12B 113.4 . . ?
H12A C12 H12B 110.7 . . ?

loop_
_geom_bond_atom_site_label_1
_geom_bond_atom_site_label_2
_geom_bond_distance
_geom_bond_site_symmetry_2
_geom_bond_publ_flag
Au1 O1 2.078(7) . ?
Au1 P1 2.226(2) . ?
Au1 Au2 2.9077(9) . ?
Au2 O3 2.057(8) . ?
Au2 P2 2.215(3) . ?
P1 C1B 1.814(10) . ?
P1 C1A 1.819(10) . ?
P1 C1 1.852(9) . ?
P2 C1C 1.802(10) . ?
P2 C1D 1.809(9) . ?
P2 C2 1.833(10) . ?
O1 C7 1.279(12) . ?
O2 C7 1.195(13) . ?
O3 C9 1.22(2) . ?
O4 C9 1.26(3) . ?
C7 C8 1.591(12) . ?
C9 C10 1.571(13) . ?
C1 C6 1.371(13) . ?
C1 C2 1.411(13) . ?
C2 C3 1.402(13) . ?
C3 C4 1.369(15) . ?
C3 H3 0.9500 . ?
C4 C5 1.383(15) . ?
C4 H4 0.9500 . ?
C5 C6 1.380(14) . ?
C5 H5 0.9500 . ?
C6 H6 0.9500 . ?
C1A C2A 1.376(14) . ?
C1A C6A 1.397(14) . ?
C2A C3A 1.388(16) . ?
C2A H2A 0.9500 . ?
C3A C4A 1.374(17) . ?
C3A H3A 0.9500 . ?
C4A C5A 1.374(17) . ?
C4A H4A 0.9500 . ?
C5A C6A 1.387(16) . ?
C5A H5A 0.9500 . ?
C6A H6A 0.9500 . ?
C1B C2B 1.374(14) . ?
C1B C6B 1.396(15) . ?
C2B C3B 1.402(15) . ?
C2B H2B 0.9500 . ?
C3B C4B 1.351(19) . ?
C3B H3B 0.9500 . ?
C4B C5B 1.389(19) . ?
C4B H4B 0.9500 . ?
C5B C6B 1.398(15) . ?
C5B H5B 0.9500 . ?
C6B H6B 0.9500 . ?
C1C C2C 1.393(14) . ?
C1C C6C 1.404(14) . ?
C2C C3C 1.381(16) . ?
C2C H2C 0.9500 . ?
C3C C4C 1.384(19) . ?
C3C H3C 0.9500 . ?
C4C C5C 1.356(18) . ?
C4C H4C 0.9500 . ?
C5C C6C 1.372(16) . ?
C5C H5C 0.9500 . ?
C6C H6C 0.9500 . ?
C1D C2D 1.368(16) . ?
C1D C6D 1.384(15) . ?
C2D C3D 1.404(17) . ?
C2D H2D 0.9500 . ?
C3D C4D 1.37(2) . ?
C3D H3D 0.9500 . ?
C4D C5D 1.37(2) . ?
C4D H4D 0.9500 . ?
C5D C6D 1.369(15) . ?
C5D H5D 0.9500 . ?
C6D H6D 0.9500 . ?
C11 Cl1 1.48(4) . ?
C11 Cl2 1.825(18) . ?
C11 H11A 0.9900 . ?
C11 H11B 0.9900 . ?
C12 Cl3 1.69(4) . ?
C12 Cl4 1.827(19) . ?
C12 H12A 0.9900 . ?
C12 H12B 0.9900 . ?
